data_7053535
loop_
_publ_author_name
'Hashimoto, Hisako'
'Fukuda, Tetsuya'
'Tobita, Hiromi'

_publ_section_title
;
 Reactions of a hydrido(hydrogermylene)tungsten complex with some
 heterocumulenes: hydrogermylation and thermal rearrangement
;
_journal_issue 8
_journal_name_full 'New Journal of Chemistry'
_journal_page_first 1723
_journal_paper_doi 10.1039/c0nj00137f
_journal_volume 34
_journal_year 2010
_chemical_formula_moiety 'C29 H49 Ge N O2 S Si3 W'
_chemical_formula_sum 'C29 H49 Ge N O2 S Si3 W'
_chemical_formula_weight 816.46
_chemical_name_systematic
;
?
;
_space_group_IT_number 14
_symmetry_cell_setting monoclinic
_symmetry_space_group_name_Hall '-P 2yn'
_symmetry_space_group_name_H-M 'P 1 21/n 1'
_atom_sites_solution_hydrogens geom
_atom_sites_solution_primary direct
_atom_sites_solution_secondary difmap
_audit_creation_method SHELXL-97
_cell_angle_alpha 90.00
_cell_angle_beta 108.9913(9)
_cell_angle_gamma 90.00
_cell_formula_units_Z 4
_cell_length_a 12.8240(6)
_cell_length_b 16.7658(5)
_cell_length_c 17.5750(6)
_cell_measurement_reflns_used 32360
_cell_measurement_temperature 150(2)
_cell_measurement_theta_max 27.48
_cell_measurement_theta_min 1.78
_cell_volume 3573.0(2)
_computing_cell_refinement PROCESS-AUTO
_computing_data_collection PROCESS-AUTO
_computing_data_reduction 'teXsan Ver. 1.11'
_computing_molecular_graphics ORTEP
_computing_publication_material 'Yadokari-XG 2009 (Wakita, Nemoto et al., 2009)'
_computing_structure_refinement 'SHELXL-97 (Sheldrick, 1997)'
_computing_structure_solution 'SHELXS-97 (Sheldrick, 1990)'
_diffrn_ambient_temperature 150(2)
_diffrn_detector_area_resol_mean 10.00
_diffrn_measured_fraction_theta_full 0.995
_diffrn_measured_fraction_theta_max 0.995
_diffrn_measurement_device_type 'Rigaku RAXIS-RAPID Imaging Plate'
_diffrn_measurement_method \w
_diffrn_radiation_monochromator graphite
_diffrn_radiation_source 'fine-focus sealed tube'
_diffrn_radiation_type MoK\a
_diffrn_radiation_wavelength 0.71069
_diffrn_reflns_av_R_equivalents 0.0355
_diffrn_reflns_av_sigmaI/netI 0.0217
_diffrn_reflns_limit_h_max 16
_diffrn_reflns_limit_h_min -16
_diffrn_reflns_limit_k_max 21
_diffrn_reflns_limit_k_min -18
_diffrn_reflns_limit_l_max 22
_diffrn_reflns_limit_l_min -22
_diffrn_reflns_number 32360
_diffrn_reflns_theta_full 27.48
_diffrn_reflns_theta_max 27.48
_diffrn_reflns_theta_min 1.73
_exptl_absorpt_coefficient_mu 4.242
_exptl_absorpt_correction_T_max 0.4420
_exptl_absorpt_correction_T_min 0.3530
_exptl_absorpt_correction_type integration
_exptl_absorpt_process_details 'NUMABS (Higashi, 1999)'
_exptl_crystal_colour red
_exptl_crystal_density_diffrn 1.518
_exptl_crystal_density_method 'not measured'
_exptl_crystal_description block
_exptl_crystal_F_000 1640
_exptl_crystal_size_max 0.31
_exptl_crystal_size_mid 0.30
_exptl_crystal_size_min 0.23
_refine_diff_density_max 0.810
_refine_diff_density_min -1.460
_refine_diff_density_rms 0.224
_refine_ls_extinction_method none
_refine_ls_goodness_of_fit_ref 1.267
_refine_ls_hydrogen_treatment constr
_refine_ls_matrix_type full
_refine_ls_number_parameters 357
_refine_ls_number_reflns 8159
_refine_ls_number_restraints 0
_refine_ls_restrained_S_all 1.267
_refine_ls_R_factor_all 0.0285
_refine_ls_R_factor_gt 0.0240
_refine_ls_shift/su_max 0.001
_refine_ls_shift/su_mean 0.000
_refine_ls_structure_factor_coef Fsqd
_refine_ls_weighting_details 'calc w=1/[\s^2^(Fo^2^)+(0.0436P)^2^+2.3543P] where P=(Fo^2^+2Fc^2^)/3'
_refine_ls_weighting_scheme calc
_refine_ls_wR_factor_gt 0.0746
_refine_ls_wR_factor_ref 0.0801
_reflns_number_gt 7542
_reflns_number_total 8159
_reflns_threshold_expression >2sigma(I)
_cod_data_source_file c0nj00137f.txt
_cod_data_source_block PhNCS1
_cod_original_sg_symbol_H-M P21/n
_cod_database_code 7053535

loop_
_symmetry_equiv_pos_as_xyz
'x, y, z'
'-x+1/2, y+1/2, -z+1/2'
'-x, -y, -z'
'x-1/2, -y-1/2, z-1/2'

loop_
_atom_site_label
_atom_site_type_symbol
_atom_site_fract_x
_atom_site_fract_y
_atom_site_fract_z
_atom_site_U_iso_or_equiv
_atom_site_adp_type
_atom_site_occupancy
_atom_site_symmetry_multiplicity
_atom_site_calc_flag
_atom_site_refinement_flags
W1 W 0.044012(9) 0.243856(7) 0.032500(7) 0.01350(5) Uani 1 1 d .
Ge1 Ge -0.06284(3) 0.305513(18) 0.123499(18) 0.01386(7) Uani 1 1 d .
N1 N 0.0223(2) 0.41226(15) 0.14880(15) 0.0157(5) Uani 1 1 d .
C1 C 0.0592(3) 0.43857(18) 0.09263(18) 0.0181(6) Uani 1 1 d .
H1A H 0.0885 0.4911 0.0989 0.022 Uiso 1 1 calc R
S1 S 0.05969(7) 0.38785(4) 0.00979(4) 0.01749(15) Uani 1 1 d .
C2 C -0.0762(3) 0.1662(2) -0.0020(2) 0.0228(7) Uani 1 1 d .
O1 O -0.1377(2) 0.11450(15) -0.02733(17) 0.0325(6) Uani 1 1 d .
C3 C -0.0104(3) 0.25043(18) -0.0848(2) 0.0231(7) Uani 1 1 d .
O2 O -0.0368(3) 0.24982(16) -0.15488(17) 0.0375(7) Uani 1 1 d .
C4 C 0.1875(3) 0.20129(19) 0.15295(18) 0.0190(6) Uani 1 1 d .
C5 C 0.1470(3) 0.13533(18) 0.10038(19) 0.0197(6) Uani 1 1 d .
C6 C 0.1704(3) 0.14981(19) 0.02752(19) 0.0189(6) Uani 1 1 d .
C7 C 0.2233(3) 0.2257(2) 0.03460(19) 0.0182(6) Uani 1 1 d .
C8 C 0.2352(3) 0.25670(18) 0.1129(2) 0.0186(6) Uani 1 1 d .
C9 C 0.1937(3) 0.2048(2) 0.2394(2) 0.0290(8) Uani 1 1 d .
H9 H 0.1276 0.1802 0.2456 0.044 Uiso 1 1 calc R
H9A H 0.1983 0.2606 0.2569 0.044 Uiso 1 1 calc R
H9B H 0.2593 0.1759 0.2725 0.044 Uiso 1 1 calc R
C10 C 0.1044(3) 0.0594(2) 0.1242(3) 0.0326(8) Uani 1 1 d .
H10 H 0.1665 0.0261 0.1549 0.049 Uiso 1 1 calc R
H10A H 0.0605 0.0307 0.0758 0.049 Uiso 1 1 calc R
H10B H 0.0581 0.0718 0.1574 0.049 Uiso 1 1 calc R
C11 C 0.1550(3) 0.0911(2) -0.0402(2) 0.0295(8) Uani 1 1 d .
H11 H 0.1421 0.1201 -0.0908 0.044 Uiso 1 1 calc R
H11A H 0.0914 0.0569 -0.0443 0.044 Uiso 1 1 calc R
H11B H 0.2213 0.0582 -0.0295 0.044 Uiso 1 1 calc R
C12 C 0.2711(3) 0.2614(2) -0.0253(3) 0.0314(9) Uani 1 1 d .
H12 H 0.3464 0.2415 -0.0149 0.047 Uiso 1 1 calc R
H12A H 0.2726 0.3196 -0.0202 0.047 Uiso 1 1 calc R
H12B H 0.2255 0.2464 -0.0799 0.047 Uiso 1 1 calc R
C13 C 0.2981(3) 0.3305(2) 0.1499(2) 0.0297(8) Uani 1 1 d .
H13 H 0.2634 0.3551 0.1862 0.044 Uiso 1 1 calc R
H13A H 0.2976 0.3684 0.1073 0.044 Uiso 1 1 calc R
H13B H 0.3744 0.3162 0.1803 0.044 Uiso 1 1 calc R
C14 C 0.0475(2) 0.46115(18) 0.22037(18) 0.0167(6) Uani 1 1 d .
C15 C 0.0944(3) 0.42543(19) 0.29482(19) 0.0200(6) Uani 1 1 d .
H15 H 0.1081 0.3696 0.2985 0.024 Uiso 1 1 calc R
C16 C 0.1215(3) 0.4720(2) 0.36455(19) 0.0236(7) Uani 1 1 d .
H16 H 0.1531 0.4477 0.4158 0.028 Uiso 1 1 calc R
C17 C 0.1025(3) 0.5533(2) 0.35915(19) 0.0228(7) Uani 1 1 d .
H17 H 0.1192 0.5845 0.4067 0.027 Uiso 1 1 calc R
C18 C 0.0588(3) 0.5895(2) 0.2842(2) 0.0226(7) Uani 1 1 d .
H18 H 0.0477 0.6456 0.2805 0.027 Uiso 1 1 calc R
C19 C 0.0314(3) 0.54330(19) 0.21487(19) 0.0191(6) Uani 1 1 d .
H19 H 0.0017 0.5678 0.1636 0.023 Uiso 1 1 calc R
C20 C -0.2268(2) 0.32630(18) 0.10666(18) 0.0173(6) Uani 1 1 d .
Si1 Si -0.27284(8) 0.23237(6) 0.14843(6) 0.02270(19) Uani 1 1 d .
Si2 Si -0.25671(7) 0.41508(6) 0.16504(6) 0.02192(19) Uani 1 1 d .
Si3 Si -0.30728(7) 0.34057(5) -0.00515(5) 0.01763(17) Uani 1 1 d .
C21 C -0.2042(4) 0.1376(2) 0.1330(3) 0.0352(9) Uani 1 1 d .
H21 H -0.1240 0.1451 0.1516 0.053 Uiso 1 1 calc R
H21A H -0.2294 0.1239 0.0756 0.053 Uiso 1 1 calc R
H21B H -0.2233 0.0944 0.1636 0.053 Uiso 1 1 calc R
C22 C -0.2447(4) 0.2342(3) 0.2599(3) 0.0393(10) Uani 1 1 d .
H22 H -0.2722 0.1849 0.2766 0.059 Uiso 1 1 calc R
H22A H -0.2822 0.2801 0.2740 0.059 Uiso 1 1 calc R
H22B H -0.1651 0.2386 0.2875 0.059 Uiso 1 1 calc R
C23 C -0.4243(3) 0.2131(3) 0.1026(3) 0.0353(9) Uani 1 1 d .
H23 H -0.4429 0.1626 0.1232 0.053 Uiso 1 1 calc R
H23A H -0.4437 0.2100 0.0440 0.053 Uiso 1 1 calc R
H23B H -0.4657 0.2566 0.1167 0.053 Uiso 1 1 calc R
C24 C -0.1664(3) 0.4209(3) 0.2740(2) 0.0319(8) Uani 1 1 d .
H24 H -0.1300 0.4730 0.2844 0.048 Uiso 1 1 calc R
H24A H -0.1105 0.3787 0.2852 0.048 Uiso 1 1 calc R
H24B H -0.2118 0.4139 0.3088 0.048 Uiso 1 1 calc R
C25 C -0.2458(3) 0.5126(2) 0.1159(2) 0.0303(8) Uani 1 1 d .
H25 H -0.3086 0.5184 0.0663 0.045 Uiso 1 1 calc R
H25A H -0.1770 0.5139 0.1030 0.045 Uiso 1 1 calc R
H25B H -0.2462 0.5565 0.1526 0.045 Uiso 1 1 calc R
C26 C -0.4006(3) 0.4147(3) 0.1723(2) 0.0340(9) Uani 1 1 d .
H26 H -0.4130 0.4644 0.1974 0.051 Uiso 1 1 calc R
H26A H -0.4086 0.3692 0.2050 0.051 Uiso 1 1 calc R
H26B H -0.4547 0.4103 0.1182 0.051 Uiso 1 1 calc R
C27 C -0.3305(3) 0.24580(19) -0.0657(2) 0.0268(8) Uani 1 1 d .
H27 H -0.3921 0.2532 -0.1157 0.040 Uiso 1 1 calc R
H27A H -0.3479 0.2024 -0.0344 0.040 Uiso 1 1 calc R
H27B H -0.2637 0.2324 -0.0784 0.040 Uiso 1 1 calc R
C28 C -0.2367(3) 0.4105(2) -0.0557(2) 0.0246(7) Uani 1 1 d .
H28 H -0.2860 0.4226 -0.1101 0.037 Uiso 1 1 calc R
H28A H -0.1692 0.3855 -0.0590 0.037 Uiso 1 1 calc R
H28B H -0.2179 0.4600 -0.0246 0.037 Uiso 1 1 calc R
C29 C -0.4502(3) 0.3830(2) -0.0273(2) 0.0287(8) Uani 1 1 d .
H29 H -0.4453 0.4366 -0.0042 0.043 Uiso 1 1 calc R
H29A H -0.4931 0.3486 -0.0035 0.043 Uiso 1 1 calc R
H29B H -0.4865 0.3858 -0.0857 0.043 Uiso 1 1 calc R

loop_
_atom_site_aniso_label
_atom_site_aniso_U_11
_atom_site_aniso_U_22
_atom_site_aniso_U_33
_atom_site_aniso_U_23
_atom_site_aniso_U_13
_atom_site_aniso_U_12
W1 0.01327(8) 0.01186(7) 0.01460(8) -0.00077(4) 0.00349(5) 0.00028(4)
Ge1 0.01507(15) 0.01161(14) 0.01560(14) -0.00004(11) 0.00595(12) -0.00080(11)
N1 0.0183(12) 0.0122(11) 0.0171(12) -0.0010(10) 0.0065(10) -0.0015(10)
C1 0.0208(15) 0.0130(13) 0.0201(14) 0.0012(12) 0.0060(12) -0.0002(12)
S1 0.0230(4) 0.0140(3) 0.0171(3) 0.0010(3) 0.0087(3) -0.0003(3)
C2 0.0219(16) 0.0188(15) 0.0281(16) -0.0034(13) 0.0086(13) 0.0022(13)
O1 0.0227(12) 0.0223(12) 0.0500(16) -0.0124(12) 0.0085(12) -0.0073(10)
C3 0.0255(18) 0.0200(17) 0.0203(17) -0.0029(12) 0.0026(14) 0.0015(12)
O2 0.0477(19) 0.0397(17) 0.0182(14) 0.0006(10) 0.0015(13) 0.0060(12)
C4 0.0178(14) 0.0216(15) 0.0171(14) 0.0029(12) 0.0049(12) 0.0054(12)
C5 0.0187(15) 0.0155(14) 0.0250(15) 0.0046(12) 0.0074(12) 0.0047(12)
C6 0.0164(14) 0.0188(15) 0.0206(15) 0.0006(12) 0.0048(12) 0.0077(12)
C7 0.0140(14) 0.0213(15) 0.0184(15) 0.0001(13) 0.0041(12) 0.0018(12)
C8 0.0154(15) 0.0177(15) 0.0190(16) -0.0017(12) 0.0003(13) 0.0006(11)
C9 0.0290(18) 0.041(2) 0.0159(15) 0.0041(15) 0.0063(13) 0.0095(16)
C10 0.031(2) 0.0220(17) 0.046(2) 0.0130(16) 0.0134(17) 0.0061(15)
C11 0.0281(18) 0.0269(17) 0.0303(18) -0.0099(15) 0.0051(15) 0.0069(15)
C12 0.0246(19) 0.042(2) 0.032(2) 0.0081(16) 0.0152(17) 0.0016(16)
C13 0.0247(17) 0.0279(18) 0.0312(18) -0.0037(15) 0.0020(14) -0.0036(15)
C14 0.0161(14) 0.0161(14) 0.0173(14) -0.0012(12) 0.0046(11) -0.0007(11)
C15 0.0207(15) 0.0176(14) 0.0209(15) 0.0002(12) 0.0055(12) 0.0012(12)
C16 0.0222(16) 0.0272(17) 0.0175(14) 0.0001(13) 0.0012(12) 0.0038(13)
C17 0.0188(15) 0.0268(17) 0.0210(15) -0.0099(13) 0.0037(12) -0.0029(13)
C18 0.0222(16) 0.0180(15) 0.0285(17) -0.0058(13) 0.0092(13) -0.0019(13)
C19 0.0193(15) 0.0187(15) 0.0192(14) 0.0005(12) 0.0060(12) 0.0004(12)
C20 0.0160(14) 0.0175(14) 0.0194(14) 0.0010(12) 0.0073(12) -0.0013(12)
Si1 0.0254(5) 0.0213(4) 0.0250(5) 0.0028(4) 0.0130(4) -0.0054(4)
Si2 0.0190(4) 0.0232(4) 0.0266(4) -0.0062(4) 0.0117(4) -0.0015(3)
Si3 0.0162(4) 0.0164(4) 0.0197(4) 0.0004(3) 0.0051(3) -0.0014(3)
C21 0.043(2) 0.0176(16) 0.051(2) 0.0065(16) 0.0223(19) -0.0016(16)
C22 0.056(3) 0.037(2) 0.028(2) 0.0095(17) 0.019(2) -0.009(2)
C23 0.0289(19) 0.036(2) 0.045(2) 0.0036(18) 0.0174(17) -0.0116(17)
C24 0.0288(19) 0.043(2) 0.0278(18) -0.0122(16) 0.0139(15) -0.0073(16)
C25 0.0290(18) 0.0210(16) 0.040(2) -0.0043(15) 0.0099(16) 0.0007(14)
C26 0.0224(18) 0.040(2) 0.045(2) -0.0102(18) 0.0184(16) -0.0018(16)
C27 0.030(2) 0.0233(17) 0.0248(18) -0.0068(13) 0.0051(16) -0.0040(13)
C28 0.0247(16) 0.0255(17) 0.0221(16) 0.0042(13) 0.0054(13) -0.0013(14)
C29 0.0187(16) 0.0287(18) 0.0348(19) -0.0005(15) 0.0033(14) 0.0008(14)

loop_
_atom_type_symbol
_atom_type_description
_atom_type_scat_dispersion_real
_atom_type_scat_dispersion_imag
_atom_type_scat_source
C C 0.0033 0.0016 'International Tables Vol C Tables 4.2.6.8 and 6.1.1.4'
H H 0.0000 0.0000 'International Tables Vol C Tables 4.2.6.8 and 6.1.1.4'
O O 0.0106 0.0060 'International Tables Vol C Tables 4.2.6.8 and 6.1.1.4'
S S 0.1246 0.1234 'International Tables Vol C Tables 4.2.6.8 and 6.1.1.4'
Si Si 0.0817 0.0704 'International Tables Vol C Tables 4.2.6.8 and 6.1.1.4'
Ge Ge 0.1547 1.8001 'International Tables Vol C Tables 4.2.6.8 and 6.1.1.4'
W W -0.8490 6.8722 'International Tables Vol C Tables 4.2.6.8 and 6.1.1.4'
N N 0.0061 0.0033 'International Tables Vol C Tables 4.2.6.8 and 6.1.1.4'

loop_
_geom_angle_atom_site_label_1
_geom_angle_atom_site_label_2
_geom_angle_atom_site_label_3
_geom_angle
C3 W1 C2 74.68(14)
C3 W1 C6 90.72(13)
C2 W1 C6 91.51(13)
C3 W1 C7 92.06(14)
C2 W1 C7 126.67(13)
C6 W1 C7 36.22(11)
C3 W1 C5 122.11(12)
C2 W1 C5 84.13(13)
C6 W1 C5 35.99(11)
C7 W1 C5 59.59(11)
C3 W1 C8 124.06(14)
C2 W1 C8 142.20(12)
C6 W1 C8 58.96(11)
C7 W1 C8 35.28(11)
C5 W1 C8 58.08(11)
C3 W1 C4 148.20(13)
C2 W1 C4 111.93(13)
C6 W1 C4 58.80(11)
C7 W1 C4 58.42(11)
C5 W1 C4 34.87(11)
C8 W1 C4 34.20(11)
C3 W1 S1 78.10(9)
C2 W1 S1 134.31(10)
C6 W1 S1 125.00(9)
C7 W1 S1 89.93(9)
C5 W1 S1 141.55(8)
C8 W1 S1 83.47(7)
C4 W1 S1 110.60(8)
C3 W1 Ge1 122.79(11)
C2 W1 Ge1 86.34(10)
C6 W1 Ge1 144.18(8)
C7 W1 Ge1 139.03(8)
C5 W1 Ge1 108.38(8)
C8 W1 Ge1 103.90(8)
C4 W1 Ge1 88.99(7)
S1 W1 Ge1 78.453(19)
C20 Ge1 N1 109.13(11)
C20 Ge1 W1 133.58(9)
N1 Ge1 W1 97.35(7)
C1 N1 C14 115.7(3)
C1 N1 Ge1 115.3(2)
C14 N1 Ge1 129.1(2)
N1 C1 S1 126.0(2)
N1 C1 H1A 117.0
S1 C1 H1A 117.0
C1 S1 W1 109.29(11)
O1 C2 W1 170.2(3)
O2 C3 W1 174.7(3)
C8 C4 C5 108.1(3)
C8 C4 C9 126.1(3)
C5 C4 C9 125.2(3)
C8 C4 W1 72.54(18)
C5 C4 W1 69.43(17)
C9 C4 W1 130.6(2)
C4 C5 C6 108.1(3)
C4 C5 C10 124.6(3)
C6 C5 C10 126.7(3)
C4 C5 W1 75.70(18)
C6 C5 W1 70.03(17)
C10 C5 W1 127.4(2)
C5 C6 C7 107.8(3)
C5 C6 C11 125.8(3)
C7 C6 C11 126.0(3)
C5 C6 W1 73.98(17)
C7 C6 W1 72.83(17)
C11 C6 W1 124.7(2)
C6 C7 C8 107.8(3)
C6 C7 C12 125.7(3)
C8 C7 C12 126.0(3)
C6 C7 W1 70.95(17)
C8 C7 W1 76.16(19)
C12 C7 W1 124.5(2)
C4 C8 C7 108.1(3)
C4 C8 C13 125.5(3)
C7 C8 C13 126.0(3)
C4 C8 W1 73.26(18)
C7 C8 W1 68.57(18)
C13 C8 W1 128.9(2)
C4 C9 H9 109.5
C4 C9 H9A 109.5
H9 C9 H9A 109.5
C4 C9 H9B 109.5
H9 C9 H9B 109.5
H9A C9 H9B 109.5
C5 C10 H10 109.5
C5 C10 H10A 109.5
H10 C10 H10A 109.5
C5 C10 H10B 109.5
H10 C10 H10B 109.5
H10A C10 H10B 109.5
C6 C11 H11 109.5
C6 C11 H11A 109.5
H11 C11 H11A 109.5
C6 C11 H11B 109.5
H11 C11 H11B 109.5
H11A C11 H11B 109.5
C7 C12 H12 109.5
C7 C12 H12A 109.5
H12 C12 H12A 109.5
C7 C12 H12B 109.5
H12 C12 H12B 109.5
H12A C12 H12B 109.5
C8 C13 H13 109.5
C8 C13 H13A 109.5
H13 C13 H13A 109.5
C8 C13 H13B 109.5
H13 C13 H13B 109.5
H13A C13 H13B 109.5
C15 C14 C19 120.2(3)
C15 C14 N1 118.8(3)
C19 C14 N1 120.9(3)
C14 C15 C16 119.6(3)
C14 C15 H15 120.2
C16 C15 H15 120.2
C17 C16 C15 120.2(3)
C17 C16 H16 119.9
C15 C16 H16 119.9
C16 C17 C18 120.2(3)
C16 C17 H17 119.9
C18 C17 H17 119.9
C19 C18 C17 119.8(3)
C19 C18 H18 120.1
C17 C18 H18 120.1
C18 C19 C14 120.1(3)
C18 C19 H19 120.0
C14 C19 H19 120.0
Si1 C20 Si3 111.50(16)
Si1 C20 Si2 107.07(15)
Si3 C20 Si2 108.52(15)
Si1 C20 Ge1 103.57(14)
Si3 C20 Ge1 110.72(15)
Si2 C20 Ge1 115.37(15)
C23 Si1 C22 105.8(2)
C23 Si1 C21 105.15(19)
C22 Si1 C21 103.0(2)
C23 Si1 C20 112.58(16)
C22 Si1 C20 114.20(17)
C21 Si1 C20 115.05(16)
C25 Si2 C26 104.75(18)
C25 Si2 C24 107.99(18)
C26 Si2 C24 102.81(17)
C25 Si2 C20 111.86(15)
C26 Si2 C20 113.80(16)
C24 Si2 C20 114.76(16)
C28 Si3 C27 105.81(17)
C28 Si3 C29 104.69(16)
C27 Si3 C29 103.73(18)
C28 Si3 C20 112.51(14)
C27 Si3 C20 114.10(16)
C29 Si3 C20 115.00(15)
Si1 C21 H21 109.5
Si1 C21 H21A 109.5
H21 C21 H21A 109.5
Si1 C21 H21B 109.5
H21 C21 H21B 109.5
H21A C21 H21B 109.5
Si1 C22 H22 109.5
Si1 C22 H22A 109.5
H22 C22 H22A 109.5
Si1 C22 H22B 109.5
H22 C22 H22B 109.5
H22A C22 H22B 109.5
Si1 C23 H23 109.5
Si1 C23 H23A 109.5
H23 C23 H23A 109.5
Si1 C23 H23B 109.5
H23 C23 H23B 109.5
H23A C23 H23B 109.5
Si2 C24 H24 109.5
Si2 C24 H24A 109.5
H24 C24 H24A 109.5
Si2 C24 H24B 109.5
H24 C24 H24B 109.5
H24A C24 H24B 109.5
Si2 C25 H25 109.5
Si2 C25 H25A 109.5
H25 C25 H25A 109.5
Si2 C25 H25B 109.5
H25 C25 H25B 109.5
H25A C25 H25B 109.5
Si2 C26 H26 109.5
Si2 C26 H26A 109.5
H26 C26 H26A 109.5
Si2 C26 H26B 109.5
H26 C26 H26B 109.5
H26A C26 H26B 109.5
Si3 C27 H27 109.5
Si3 C27 H27A 109.5
H27 C27 H27A 109.5
Si3 C27 H27B 109.5
H27 C27 H27B 109.5
H27A C27 H27B 109.5
Si3 C28 H28 109.5
Si3 C28 H28A 109.5
H28 C28 H28A 109.5
Si3 C28 H28B 109.5
H28 C28 H28B 109.5
H28A C28 H28B 109.5
Si3 C29 H29 109.5
Si3 C29 H29A 109.5
H29 C29 H29A 109.5
Si3 C29 H29B 109.5
H29 C29 H29B 109.5
H29A C29 H29B 109.5

loop_
_geom_bond_atom_site_label_1
_geom_bond_atom_site_label_2
_geom_bond_distance
W1 C3 1.953(4)
W1 C2 1.957(3)
W1 C6 2.283(3)
W1 C7 2.308(3)
W1 C5 2.335(3)
W1 C8 2.408(3)
W1 C4 2.417(3)
W1 S1 2.4657(7)
W1 Ge1 2.6326(3)
Ge1 C20 2.055(3)
Ge1 N1 2.068(2)
N1 C1 1.303(4)
N1 C14 1.447(4)
C1 S1 1.688(3)
C1 H1A 0.9500
C2 O1 1.159(4)
C3 O2 1.166(5)
C4 C8 1.419(5)
C4 C5 1.426(5)
C4 C9 1.497(4)
C5 C6 1.428(4)
C5 C10 1.498(5)
C6 C7 1.428(5)
C6 C11 1.507(4)
C7 C8 1.432(5)
C7 C12 1.505(5)
C8 C13 1.505(5)
C9 H9 0.9800
C9 H9A 0.9800
C9 H9B 0.9800
C10 H10 0.9800
C10 H10A 0.9800
C10 H10B 0.9800
C11 H11 0.9800
C11 H11A 0.9800
C11 H11B 0.9800
C12 H12 0.9800
C12 H12A 0.9800
C12 H12B 0.9800
C13 H13 0.9800
C13 H13A 0.9800
C13 H13B 0.9800
C14 C15 1.386(4)
C14 C19 1.391(4)
C15 C16 1.398(4)
C15 H15 0.9500
C16 C17 1.382(5)
C16 H16 0.9500
C17 C18 1.392(5)
C17 H17 0.9500
C18 C19 1.389(4)
C18 H18 0.9500
C19 H19 0.9500
C20 Si1 1.911(3)
C20 Si3 1.914(3)
C20 Si2 1.916(3)
Si1 C23 1.873(4)
Si1 C22 1.874(4)
Si1 C21 1.879(4)
Si2 C25 1.876(4)
Si2 C26 1.890(4)
Si2 C24 1.890(4)
Si3 C28 1.873(3)
Si3 C27 1.881(3)
Si3 C29 1.885(4)
C21 H21 0.9800
C21 H21A 0.9800
C21 H21B 0.9800
C22 H22 0.9800
C22 H22A 0.9800
C22 H22B 0.9800
C23 H23 0.9800
C23 H23A 0.9800
C23 H23B 0.9800
C24 H24 0.9800
C24 H24A 0.9800
C24 H24B 0.9800
C25 H25 0.9800
C25 H25A 0.9800
C25 H25B 0.9800
C26 H26 0.9800
C26 H26A 0.9800
C26 H26B 0.9800
C27 H27 0.9800
C27 H27A 0.9800
C27 H27B 0.9800
C28 H28 0.9800
C28 H28A 0.9800
C28 H28B 0.9800
C29 H29 0.9800
C29 H29A 0.9800
C29 H29B 0.9800

loop_
_geom_torsion_atom_site_label_1
_geom_torsion_atom_site_label_2
_geom_torsion_atom_site_label_3
_geom_torsion_atom_site_label_4
_geom_torsion
C3 W1 Ge1 C20 29.10(17)
C2 W1 Ge1 C20 -40.04(15)
C6 W1 Ge1 C20 -127.54(18)
C7 W1 Ge1 C20 172.92(17)
C5 W1 Ge1 C20 -122.61(14)
C8 W1 Ge1 C20 176.85(14)
C4 W1 Ge1 C20 -152.09(14)
S1 W1 Ge1 C20 96.64(12)
C3 W1 Ge1 N1 -96.27(14)
C2 W1 Ge1 N1 -165.41(12)
C6 W1 Ge1 N1 107.09(16)
C7 W1 Ge1 N1 47.55(15)
C5 W1 Ge1 N1 112.02(11)
C8 W1 Ge1 N1 51.48(10)
C4 W1 Ge1 N1 82.55(11)
S1 W1 Ge1 N1 -28.73(7)
C20 Ge1 N1 C1 -110.6(2)
W1 Ge1 N1 C1 30.7(2)
C20 Ge1 N1 C14 70.2(3)
W1 Ge1 N1 C14 -148.5(2)
C14 N1 C1 S1 169.9(2)
Ge1 N1 C1 S1 -9.4(4)
N1 C1 S1 W1 -20.2(3)
C3 W1 S1 C1 156.98(17)
C2 W1 S1 C1 102.64(18)
C6 W1 S1 C1 -120.60(15)
C7 W1 S1 C1 -110.90(14)
C5 W1 S1 C1 -75.56(18)
C8 W1 S1 C1 -76.14(15)
C4 W1 S1 C1 -54.95(14)
Ge1 W1 S1 C1 29.53(12)
C3 W1 C2 O1 65.7(18)
C6 W1 C2 O1 -24.6(18)
C7 W1 C2 O1 -15.2(19)
C5 W1 C2 O1 -59.9(18)
C8 W1 C2 O1 -60.8(19)
C4 W1 C2 O1 -81.4(18)
S1 W1 C2 O1 121.2(18)
Ge1 W1 C2 O1 -168.8(18)
C2 W1 C3 O2 -91(4)
C6 W1 C3 O2 1(4)
C7 W1 C3 O2 37(4)
C5 W1 C3 O2 -18(4)
C8 W1 C3 O2 53(4)
C4 W1 C3 O2 16(4)
S1 W1 C3 O2 127(4)
Ge1 W1 C3 O2 -166(4)
C3 W1 C4 C8 61.1(3)
C2 W1 C4 C8 157.39(19)
C6 W1 C4 C8 79.5(2)
C7 W1 C4 C8 36.84(19)
C5 W1 C4 C8 117.8(3)
S1 W1 C4 C8 -39.7(2)
Ge1 W1 C4 C8 -116.97(18)
C3 W1 C4 C5 -56.6(3)
C2 W1 C4 C5 39.6(2)
C6 W1 C4 C5 -38.25(18)
C7 W1 C4 C5 -81.0(2)
C8 W1 C4 C5 -117.8(3)
S1 W1 C4 C5 -157.50(16)
Ge1 W1 C4 C5 125.24(18)
C3 W1 C4 C9 -175.9(3)
C2 W1 C4 C9 -79.6(3)
C6 W1 C4 C9 -157.5(4)
C7 W1 C4 C9 159.8(4)
C5 W1 C4 C9 -119.2(4)
C8 W1 C4 C9 123.0(4)
S1 W1 C4 C9 83.3(3)
Ge1 W1 C4 C9 6.0(3)
C8 C4 C5 C6 0.4(4)
C9 C4 C5 C6 -171.1(3)
W1 C4 C5 C6 63.0(2)
C8 C4 C5 C10 171.5(3)
C9 C4 C5 C10 0.1(5)
W1 C4 C5 C10 -125.8(3)
C8 C4 C5 W1 -62.6(2)
C9 C4 C5 W1 125.9(3)
C3 W1 C5 C4 148.7(2)
C2 W1 C5 C4 -143.5(2)
C6 W1 C5 C4 115.7(3)
C7 W1 C5 C4 77.3(2)
C8 W1 C5 C4 35.86(18)
S1 W1 C5 C4 35.2(2)
Ge1 W1 C5 C4 -59.37(18)
C3 W1 C5 C6 33.0(2)
C2 W1 C5 C6 100.8(2)
C7 W1 C5 C6 -38.41(18)
C8 W1 C5 C6 -79.9(2)
C4 W1 C5 C6 -115.7(3)
S1 W1 C5 C6 -80.5(2)
Ge1 W1 C5 C6 -175.09(16)
C3 W1 C5 C10 -88.5(3)
C2 W1 C5 C10 -20.7(3)
C6 W1 C5 C10 -121.5(4)
C7 W1 C5 C10 -159.9(4)
C8 W1 C5 C10 158.7(4)
C4 W1 C5 C10 122.8(4)
S1 W1 C5 C10 158.0(2)
Ge1 W1 C5 C10 63.4(3)
C4 C5 C6 C7 -1.2(3)
C10 C5 C6 C7 -172.2(3)
W1 C5 C6 C7 65.5(2)
C4 C5 C6 C11 171.8(3)
C10 C5 C6 C11 0.9(5)
W1 C5 C6 C11 -121.5(3)
C4 C5 C6 W1 -66.7(2)
C10 C5 C6 W1 122.3(3)
C3 W1 C6 C5 -152.5(2)
C2 W1 C6 C5 -77.9(2)
C7 W1 C6 C5 114.9(3)
C8 W1 C6 C5 77.2(2)
C4 W1 C6 C5 37.03(18)
S1 W1 C6 C5 131.52(16)
Ge1 W1 C6 C5 8.0(3)
C3 W1 C6 C7 92.5(2)
C2 W1 C6 C7 167.2(2)
C5 W1 C6 C7 -114.9(3)
C8 W1 C6 C7 -37.74(18)
C4 W1 C6 C7 -77.92(19)
S1 W1 C6 C7 16.6(2)
Ge1 W1 C6 C7 -106.96(19)
C3 W1 C6 C11 -29.8(3)
C2 W1 C6 C11 44.9(3)
C7 W1 C6 C11 -122.3(4)
C5 W1 C6 C11 122.8(4)
C8 W1 C6 C11 -160.0(3)
C4 W1 C6 C11 159.8(3)
S1 W1 C6 C11 -105.7(3)
Ge1 W1 C6 C11 130.8(2)
C5 C6 C7 C8 1.6(3)
C11 C6 C7 C8 -171.4(3)
W1 C6 C7 C8 67.9(2)
C5 C6 C7 C12 174.4(3)
C11 C6 C7 C12 1.4(5)
W1 C6 C7 C12 -119.4(3)
C5 C6 C7 W1 -66.3(2)
C11 C6 C7 W1 120.7(3)
C3 W1 C7 C6 -88.40(19)
C2 W1 C7 C6 -16.0(2)
C5 W1 C7 C6 38.16(18)
C8 W1 C7 C6 114.8(3)
C4 W1 C7 C6 79.1(2)
S1 W1 C7 C6 -166.49(17)
Ge1 W1 C7 C6 121.37(17)
C3 W1 C7 C8 156.84(19)
C2 W1 C7 C8 -130.8(2)
C6 W1 C7 C8 -114.8(3)
C5 W1 C7 C8 -76.6(2)
C4 W1 C7 C8 -35.69(18)
S1 W1 C7 C8 78.75(18)
Ge1 W1 C7 C8 6.6(2)
C3 W1 C7 C12 32.4(3)
C2 W1 C7 C12 104.8(3)
C6 W1 C7 C12 120.8(4)
C5 W1 C7 C12 159.0(3)
C8 W1 C7 C12 -124.4(4)
C4 W1 C7 C12 -160.1(3)
S1 W1 C7 C12 -45.7(3)
Ge1 W1 C7 C12 -117.8(3)
C5 C4 C8 C7 0.6(4)
C9 C4 C8 C7 172.0(3)
W1 C4 C8 C7 -60.0(2)
C5 C4 C8 C13 -173.2(3)
C9 C4 C8 C13 -1.8(5)
W1 C4 C8 C13 126.2(3)
C5 C4 C8 W1 60.6(2)
C9 C4 C8 W1 -128.0(3)
C6 C7 C8 C4 -1.4(4)
C12 C7 C8 C4 -174.1(3)
W1 C7 C8 C4 63.0(2)
C6 C7 C8 C13 172.4(3)
C12 C7 C8 C13 -0.4(5)
W1 C7 C8 C13 -123.2(3)
C6 C7 C8 W1 -64.4(2)
C12 C7 C8 W1 122.9(3)
C3 W1 C8 C4 -146.15(19)
C2 W1 C8 C4 -35.6(3)
C6 W1 C8 C4 -79.1(2)
C7 W1 C8 C4 -117.8(3)
C5 W1 C8 C4 -36.58(18)
S1 W1 C8 C4 142.99(19)
Ge1 W1 C8 C4 66.64(18)
C3 W1 C8 C7 -28.3(2)
C2 W1 C8 C7 82.2(3)
C6 W1 C8 C7 38.78(19)
C5 W1 C8 C7 81.2(2)
C4 W1 C8 C7 117.8(3)
S1 W1 C8 C7 -99.18(18)
Ge1 W1 C8 C7 -175.54(17)
C3 W1 C8 C13 91.4(3)
C2 W1 C8 C13 -158.1(3)
C6 W1 C8 C13 158.5(4)
C7 W1 C8 C13 119.7(4)
C5 W1 C8 C13 -159.0(4)
C4 W1 C8 C13 -122.5(4)
S1 W1 C8 C13 20.5(3)
Ge1 W1 C8 C13 -55.8(3)
C1 N1 C14 C15 -129.3(3)
Ge1 N1 C14 C15 49.9(4)
C1 N1 C14 C19 46.9(4)
Ge1 N1 C14 C19 -133.9(3)
C19 C14 C15 C16 2.5(5)
N1 C14 C15 C16 178.7(3)
C14 C15 C16 C17 -0.5(5)
C15 C16 C17 C18 -1.6(5)
C16 C17 C18 C19 1.8(5)
C17 C18 C19 C14 0.1(5)
C15 C14 C19 C18 -2.3(5)
N1 C14 C19 C18 -178.4(3)
N1 Ge1 C20 Si1 -146.00(12)
W1 Ge1 C20 Si1 92.87(14)
N1 Ge1 C20 Si3 94.37(15)
W1 Ge1 C20 Si3 -26.8(2)
N1 Ge1 C20 Si2 -29.35(18)
W1 Ge1 C20 Si2 -150.48(9)
Si3 C20 Si1 C23 -35.7(2)
Si2 C20 Si1 C23 82.9(2)
Ge1 C20 Si1 C23 -154.75(17)
Si3 C20 Si1 C22 -156.3(2)
Si2 C20 Si1 C22 -37.8(2)
Ge1 C20 Si1 C22 84.6(2)
Si3 C20 Si1 C21 84.8(2)
Si2 C20 Si1 C21 -156.65(18)
Ge1 C20 Si1 C21 -34.3(2)
Si1 C20 Si2 C25 -167.14(16)
Si3 C20 Si2 C25 -46.7(2)
Ge1 C20 Si2 C25 78.2(2)
Si1 C20 Si2 C26 -48.7(2)
Si3 C20 Si2 C26 71.8(2)
Ge1 C20 Si2 C26 -163.32(18)
Si1 C20 Si2 C24 69.4(2)
Si3 C20 Si2 C24 -170.13(16)
Ge1 C20 Si2 C24 -45.3(2)
Si1 C20 Si3 C28 -161.62(16)
Si2 C20 Si3 C28 80.70(19)
Ge1 C20 Si3 C28 -46.9(2)
Si1 C20 Si3 C27 -41.1(2)
Si2 C20 Si3 C27 -158.75(17)
Ge1 C20 Si3 C27 73.7(2)
Si1 C20 Si3 C29 78.6(2)
Si2 C20 Si3 C29 -39.1(2)
Ge1 C20 Si3 C29 -166.62(15)
